data_7122575
loop_
_publ_author_name
'Hermannsdorfer, Andr\'e'
'Stephan, Douglas W.'
'Driess, Matthias'

_publ_section_title
;
 Taming a silyldiium cation and its reactivity towards sodium
 phosphaethynolate.
;
_journal_issue 96
_journal_name_full 'Chemical communications (Cambridge, England)'
_journal_page_first 13523
_journal_page_last 13526
_journal_paper_doi 10.1039/c8cc07632d
_journal_volume 54
_journal_year 2018
_chemical_formula_sum 'C33.09 H43.64 Cl0.73 F2.18 N2.91 O2.18 P1.45 S0.73'
_chemical_formula_weight 652.67
_chemical_melting_point 200
_chemical_properties_physical Air-sensitive,Moisture-sensitive,Hygroscopic
_space_group_crystal_system monoclinic
_space_group_IT_number 15
_space_group_name_Hall '-I 2ya'
_space_group_name_H-M_alt 'I 1 2/a 1'
_symmetry_space_group_name_Hall '-I 2ya'
_symmetry_space_group_name_H-M 'I 1 2/a 1'
_atom_sites_solution_hydrogens geom
_audit_creation_method SHELXL-2018/3
_audit_update_record
;
2018-09-07 deposited with the CCDC.
2018-11-09 downloaded from the CCDC.
;
_cell_angle_alpha 90
_cell_angle_beta 108.989(2)
_cell_angle_gamma 90
_cell_formula_units_Z 11
_cell_length_a 21.3898(4)
_cell_length_b 14.7759(2)
_cell_length_c 32.3467(7)
_cell_measurement_reflns_used 7190
_cell_measurement_temperature 150.01(10)
_cell_measurement_theta_max 73.4230
_cell_measurement_theta_min 2.8620
_cell_volume 9666.9(3)
_computing_cell_refinement 'CrysAlisPro 1.171.38.46 (Rigaku OD, 2015)'
_computing_data_collection 'CrysAlisPro 1.171.38.46 (Rigaku OD, 2015)'
_computing_data_reduction 'CrysAlisPro 1.171.38.46 (Rigaku OD, 2015)'
_computing_structure_refinement 'SHELXL-2018/3 (Sheldrick, 2018)'
_computing_structure_solution 'SHELXT 2014/5 (Sheldrick, 2014)'
_diffrn_ambient_temperature 150.01(10)
_diffrn_detector_area_resol_mean 10.5435
_diffrn_measured_fraction_theta_full 0.991
_diffrn_measured_fraction_theta_max 0.991
_diffrn_measurement_device_type 'SuperNova, Single source at offset, Atlas'
_diffrn_measurement_method '\w scans'
_diffrn_radiation_type CuK\a
_diffrn_radiation_wavelength 1.54184
_diffrn_reflns_av_R_equivalents 0.0326
_diffrn_reflns_av_unetI/netI 0.0389
_diffrn_reflns_Laue_measured_fraction_full 0.991
_diffrn_reflns_Laue_measured_fraction_max 0.991
_diffrn_reflns_limit_h_max 26
_diffrn_reflns_limit_h_min -25
_diffrn_reflns_limit_k_max 17
_diffrn_reflns_limit_k_min -18
_diffrn_reflns_limit_l_max 30
_diffrn_reflns_limit_l_min -39
_diffrn_reflns_number 18470
_diffrn_reflns_point_group_measured_fraction_full 0.991
_diffrn_reflns_point_group_measured_fraction_max 0.991
_diffrn_reflns_theta_full 69.978
_diffrn_reflns_theta_max 69.978
_diffrn_reflns_theta_min 2.889
_diffrn_source 'micro-focus sealed X-ray tube'
_exptl_absorpt_coefficient_mu 2.168
_exptl_absorpt_correction_T_max 1.00000
_exptl_absorpt_correction_T_min 0.19449
_exptl_absorpt_correction_type multi-scan
_exptl_absorpt_process_details
;
CrysAlisPro 1.171.38.46 (Rigaku Oxford Diffraction, 2015)
Empirical absorption correction using spherical harmonics,
 implemented in SCALE3 ABSPACK scaling algorithm.
;
_exptl_crystal_colour yellow
_exptl_crystal_density_diffrn 1.233
_exptl_crystal_description rod
_exptl_crystal_F_000 3800
_exptl_crystal_recrystallization_method 'Re-crystallisation from solvent: Dichloromethane/Toluene/Pentane'
_exptl_crystal_size_max 0.222
_exptl_crystal_size_mid 0.148
_exptl_crystal_size_min 0.120
_refine_diff_density_max 0.722
_refine_diff_density_min -0.510
_refine_diff_density_rms 0.054
_refine_ls_extinction_method none
_refine_ls_goodness_of_fit_ref 1.061
_refine_ls_hydrogen_treatment constr
_refine_ls_matrix_type full
_refine_ls_number_parameters 667
_refine_ls_number_reflns 9078
_refine_ls_number_restraints 28
_refine_ls_restrained_S_all 1.067
_refine_ls_R_factor_all 0.0725
_refine_ls_R_factor_gt 0.0567
_refine_ls_shift/su_max 0.001
_refine_ls_shift/su_mean 0.000
_refine_ls_structure_factor_coef Fsqd
_refine_ls_weighting_details 'w=1/[\s^2^(Fo^2^)+(0.0821P)^2^+10.7799P] where P=(Fo^2^+2Fc^2^)/3'
_refine_ls_weighting_scheme calc
_refine_ls_wR_factor_gt 0.1510
_refine_ls_wR_factor_ref 0.1674
_reflns_Friedel_coverage 0.000
_reflns_number_gt 7152
_reflns_number_total 9078
_reflns_threshold_expression 'I > 2\s(I)'
_cod_data_source_file c8cc07632d2.cif
_cod_data_source_block compound_9[OTf]
_cod_depositor_comments 'Adding full bibliography for 7122574--7122577.cif.'
_cod_database_code 7122575
_shelx_shelxl_version_number 2018/3
_shelx_space_group_comment
;
The symmetry employed for this shelxl refinement is uniquely defined
by the following loop, which should always be used as a source of
symmetry information in preference to the above space-group names.
They are only intended as comments.
;
_oxdiff_exptl_absorpt_empirical_full_min 0.645
_oxdiff_exptl_absorpt_empirical_full_max 5.227
_oxdiff_exptl_absorpt_empirical_details
;
Empirical correction (ABSPACK) includes:
- Absorption correction using spherical harmonics
- Frame scaling
;

loop_
_space_group_symop_operation_xyz
'x, y, z'
'-x+1/2, y, -z'
'x+1/2, y+1/2, z+1/2'
'-x+1, y+1/2, -z+1/2'
'-x, -y, -z'
'x-1/2, -y, z'
'-x+1/2, -y+1/2, -z+1/2'
'x, -y+1/2, z+1/2'

loop_
_atom_site_label
_atom_site_type_symbol
_atom_site_fract_x
_atom_site_fract_y
_atom_site_fract_z
_atom_site_U_iso_or_equiv
_atom_site_adp_type
_atom_site_occupancy
_atom_site_site_symmetry_order
_atom_site_calc_flag
_atom_site_refinement_flags_posn
_atom_site_refinement_flags_adp
_atom_site_refinement_flags_occupancy
_atom_site_disorder_assembly
_atom_site_disorder_group
S1 S 0.35699(13) 0.51368(19) 0.45114(8) 0.0386(5) Uani 0.654(4) 1 d . . P A 1
P2 P 0.51061(3) 0.67501(5) 0.68413(2) 0.03732(17) Uani 1 1 d . . . . .
P1 P 0.50806(3) 0.79734(4) 0.64747(2) 0.04090(18) Uani 1 1 d . . . . .
Cl1 Cl 0.31333(7) 0.76713(9) 0.53498(7) 0.0976(8) Uani 0.912(6) 1 d . . P B 1
N3 N 0.49055(10) 0.68410(13) 0.56933(6) 0.0329(4) Uani 1 1 d . . . . .
N1 N 0.43010(10) 0.58895(13) 0.60425(7) 0.0341(4) Uani 1 1 d . . . . .
N4 N 0.52013(10) 0.82358(14) 0.56752(7) 0.0374(5) Uani 1 1 d . . . . .
N2 N 0.38274(10) 0.60107(14) 0.65343(7) 0.0358(4) Uani 1 1 d . . . . .
F3 F 0.3431(5) 0.3395(5) 0.4672(3) 0.129(4) Uani 0.654(4) 1 d . . P A 1
C17 C 0.50752(12) 0.76099(16) 0.59455(8) 0.0352(5) Uani 1 1 d . . . . .
C1 C 0.44048(11) 0.61542(16) 0.64577(8) 0.0340(5) Uani 1 1 d . . . . .
C16 C 0.47989(12) 0.59263(16) 0.58242(8) 0.0358(5) Uani 1 1 d . . . . .
H16A H 0.522144 0.568545 0.602358 0.043 Uiso 1 1 calc R U . . .
H16B H 0.465827 0.553395 0.556192 0.043 Uiso 1 1 calc R U . . .
F2 F 0.26109(14) 0.3903(2) 0.41735(16) 0.0837(14) Uani 0.654(4) 1 d . . P A 1
C18 C 0.49142(13) 0.70161(17) 0.52740(8) 0.0387(5) Uani 1 1 d . . . . .
H18 H 0.480900 0.659913 0.503769 0.046 Uiso 1 1 calc R U . . .
C20 C 0.54106(13) 0.91586(17) 0.58045(9) 0.0404(6) Uani 1 1 d . . . . .
C32 C 0.58583(12) 0.61241(19) 0.68308(9) 0.0413(6) Uani 1 1 d . . . . .
H32 H 0.591502 0.620885 0.653839 0.050 Uiso 1 1 calc R U . . .
C19 C 0.50978(13) 0.78802(18) 0.52628(8) 0.0417(6) Uani 1 1 d . . . . .
H19 H 0.514753 0.818987 0.501800 0.050 Uiso 1 1 calc R U . . .
C21 C 0.49270(14) 0.98258(18) 0.57321(9) 0.0451(6) Uani 1 1 d . . . . .
C3 C 0.33673(13) 0.56523(18) 0.61666(9) 0.0423(6) Uani 1 1 d . . . . .
H3 H 0.292492 0.549030 0.613672 0.051 Uiso 1 1 calc R U . . .
C2 C 0.36595(13) 0.55746(17) 0.58585(9) 0.0423(6) Uani 1 1 d . . . . .
H2 H 0.346456 0.534772 0.557023 0.051 Uiso 1 1 calc R U . . .
C25 C 0.60906(14) 0.93289(18) 0.59951(9) 0.0455(6) Uani 1 1 d . . . . .
C4 C 0.3720(2) 0.6168(4) 0.69416(16) 0.0399(13) Uani 0.866(10) 1 d . . P C 1
O1 O 0.3301(2) 0.5593(2) 0.41185(13) 0.0650(11) Uani 0.654(4) 1 d . . P A 1
C29 C 0.41973(15) 0.9607(2) 0.55477(11) 0.0518(7) Uani 1 1 d . . . . .
H29 H 0.415052 0.893416 0.554957 0.062 Uiso 1 1 calc R U . . .
C24 C 0.62744(16) 1.0230(2) 0.60942(11) 0.0539(7) Uani 1 1 d . . . . .
H24 H 0.672921 1.037769 0.622081 0.065 Uiso 1 1 calc R U . . .
C22 C 0.51468(16) 1.07156(19) 0.58380(11) 0.0539(7) Uani 1 1 d . . . . .
H22 H 0.483316 1.119249 0.578872 0.065 Uiso 1 1 calc R U . . .
C9 C 0.3405(3) 0.6973(5) 0.6988(2) 0.0462(13) Uani 0.866(10) 1 d . . P C 1
C37 C 0.58363(15) 0.5115(2) 0.69216(11) 0.0528(7) Uani 1 1 d . . . . .
H37A H 0.546218 0.483221 0.669198 0.063 Uiso 1 1 calc R U . . .
H37B H 0.576705 0.502359 0.720681 0.063 Uiso 1 1 calc R U . . .
C23 C 0.58099(17) 1.0909(2) 0.60123(11) 0.0573(8) Uani 1 1 d . . . . .
H23 H 0.594879 1.151826 0.607678 0.069 Uiso 1 1 calc R U . . .
C33 C 0.64400(14) 0.6568(2) 0.71806(10) 0.0560(8) Uani 1 1 d . . . . .
H33A H 0.644977 0.722364 0.712028 0.067 Uiso 1 1 calc R U . . .
H33B H 0.638693 0.649327 0.747153 0.067 Uiso 1 1 calc R U . . .
C26 C 0.66070(15) 0.8592(2) 0.61017(11) 0.0550(7) Uani 1 1 d . . . . .
H26 H 0.637062 0.799822 0.604341 0.066 Uiso 1 1 calc R U . . .
C5 C 0.39145(18) 0.5510(5) 0.72639(14) 0.0518(12) Uani 0.866(10) 1 d . . P C 1
C10 C 0.3163(4) 0.7641(5) 0.6606(3) 0.064(2) Uani 0.866(10) 1 d . . P C 1
H10 H 0.339809 0.750613 0.639179 0.077 Uiso 0.866(10) 1 calc R U P C 1
C36 C 0.64887(16) 0.4666(2) 0.69289(13) 0.0674(9) Uani 1 1 d . . . . .
H36A H 0.648170 0.401839 0.700642 0.081 Uiso 1 1 calc R U . . .
H36B H 0.653261 0.470109 0.663391 0.081 Uiso 1 1 calc R U . . .
C34 C 0.70863(15) 0.6129(3) 0.71799(12) 0.0657(9) Uani 1 1 d . . . . .
H34A H 0.715079 0.623972 0.689460 0.079 Uiso 1 1 calc R U . . .
H34B H 0.746066 0.640910 0.741043 0.079 Uiso 1 1 calc R U . . .
C43 C 0.4567(3) 0.2440(3) 0.64408(15) 0.0619(12) Uani 0.833(8) 1 d . . P D 1
C12 C 0.2399(4) 0.7553(6) 0.6366(3) 0.076(2) Uani 0.866(10) 1 d . . P C 1
H12A H 0.216041 0.773642 0.656504 0.114 Uiso 0.866(10) 1 calc R U P C 1
H12B H 0.229034 0.692336 0.627640 0.114 Uiso 0.866(10) 1 calc R U P C 1
H12C H 0.226915 0.794468 0.610771 0.114 Uiso 0.866(10) 1 calc R U P C 1
C40 C 0.4580(4) 0.3516(5) 0.57314(18) 0.0687(18) Uani 0.833(8) 1 d . . P D 1
H40 H 0.458291 0.387234 0.548779 0.082 Uiso 0.833(8) 1 calc R U P D 1
F1 F 0.3538(2) 0.3630(2) 0.40787(13) 0.0916(13) Uani 0.654(4) 1 d . . P A 1
C41 C 0.5147(3) 0.3353(6) 0.6060(3) 0.067(2) Uani 0.833(8) 1 d . . P D 1
H41 H 0.555226 0.360038 0.605124 0.081 Uiso 0.833(8) 1 calc R U P D 1
C35 C 0.70815(16) 0.5128(3) 0.72589(15) 0.0789(12) Uani 1 1 d . . . . .
H35A H 0.706853 0.501934 0.755802 0.095 Uiso 1 1 calc R U . . .
H35B H 0.749443 0.485817 0.723895 0.095 Uiso 1 1 calc R U . . .
C42 C 0.5136(3) 0.2821(4) 0.64126(16) 0.0649(13) Uani 0.833(8) 1 d . . P D 1
H42 H 0.553888 0.271685 0.664276 0.078 Uiso 0.833(8) 1 calc R U P D 1
C7 C 0.3494(3) 0.6475(7) 0.77111(16) 0.072(2) Uani 0.866(10) 1 d . . P C 1
H7 H 0.341966 0.658137 0.798090 0.086 Uiso 0.866(10) 1 calc R U P C 1
C27 C 0.7046(2) 0.8642(3) 0.58162(15) 0.0802(11) Uani 1 1 d . . . . .
H27A H 0.677428 0.858154 0.550849 0.120 Uiso 1 1 calc R U . . .
H27B H 0.737134 0.815045 0.589506 0.120 Uiso 1 1 calc R U . . .
H27C H 0.727642 0.922528 0.586090 0.120 Uiso 1 1 calc R U . . .
C38 C 0.3269(2) 0.3979(3) 0.43667(16) 0.0441(10) Uani 0.654(4) 1 d . . P A 1
C6 C 0.3797(2) 0.5691(6) 0.76555(14) 0.0673(16) Uani 0.866(10) 1 d . . P C 1
H6 H 0.392834 0.526296 0.788692 0.081 Uiso 0.866(10) 1 calc R U P C 1
C13 C 0.4218(2) 0.4619(4) 0.71946(18) 0.0627(14) Uani 0.866(10) 1 d . . P C 1
H13 H 0.436636 0.469091 0.693328 0.075 Uiso 0.866(10) 1 calc R U P C 1
C8 C 0.3296(3) 0.7112(5) 0.7386(2) 0.0652(17) Uani 0.866(10) 1 d . . P C 1
H8 H 0.308441 0.765035 0.743133 0.078 Uiso 0.866(10) 1 calc R U P C 1
C45 C 0.3990(3) 0.3157(4) 0.57530(18) 0.0733(15) Uani 0.833(8) 1 d . . P D 1
H45 H 0.358843 0.327768 0.552483 0.088 Uiso 0.833(8) 1 calc R U P D 1
O3 O 0.42417(18) 0.5014(3) 0.4709(2) 0.107(2) Uani 0.654(4) 1 d . . P A 1
C39 C 0.250000 0.7024(4) 0.500000 0.096(2) Uani 1 2 d S T P . .
H39A H 0.231239 0.662861 0.517722 0.115 Uiso 0.5 1 calc R U P B 1
H39B H 0.268761 0.662857 0.482280 0.115 Uiso 0.5 1 calc R U P B 1
C28 C 0.7021(2) 0.8617(3) 0.65869(13) 0.0834(12) Uani 1 1 d . . . . .
H28A H 0.729588 0.916315 0.664726 0.125 Uiso 1 1 calc R U . . .
H28B H 0.730513 0.808039 0.665952 0.125 Uiso 1 1 calc R U . . .
H28C H 0.672688 0.862324 0.676433 0.125 Uiso 1 1 calc R U . . .
C44 C 0.3983(2) 0.2620(4) 0.61068(19) 0.0697(13) Uani 0.833(8) 1 d . . P D 1
H44 H 0.357794 0.237738 0.611835 0.084 Uiso 0.833(8) 1 calc R U P D 1
C11 C 0.3337(4) 0.8642(5) 0.6778(4) 0.088(3) Uani 0.866(10) 1 d . . P C 1
H11A H 0.310750 0.878654 0.698748 0.132 Uiso 0.866(10) 1 calc R U P C 1
H11B H 0.319514 0.906397 0.653125 0.132 Uiso 0.866(10) 1 calc R U P C 1
H11C H 0.381518 0.869703 0.692228 0.132 Uiso 0.866(10) 1 calc R U P C 1
O2 O 0.3219(3) 0.5359(3) 0.48092(18) 0.116(2) Uani 0.654(4) 1 d . . P A 1
C31 C 0.3915(2) 0.9919(4) 0.50801(15) 0.1067(18) Uani 1 1 d . . . . .
H31A H 0.390083 1.058184 0.507122 0.160 Uiso 1 1 calc R U . . .
H31B H 0.346627 0.967859 0.495128 0.160 Uiso 1 1 calc R U . . .
H31C H 0.419387 0.969927 0.491368 0.160 Uiso 1 1 calc R U . . .
C30 C 0.3813(2) 0.9999(3) 0.58253(19) 0.0945(15) Uani 1 1 d . . . . .
H30A H 0.403881 0.985061 0.613319 0.142 Uiso 1 1 calc R U . . .
H30B H 0.336626 0.974287 0.573255 0.142 Uiso 1 1 calc R U . . .
H30C H 0.378560 1.065847 0.578971 0.142 Uiso 1 1 calc R U . . .
C14 C 0.4829(3) 0.4374(6) 0.7585(2) 0.108(3) Uani 0.866(10) 1 d . . P C 1
H14A H 0.511868 0.490310 0.766943 0.162 Uiso 0.866(10) 1 calc R U P C 1
H14B H 0.506838 0.387766 0.750252 0.162 Uiso 0.866(10) 1 calc R U P C 1
H14C H 0.468861 0.418491 0.783151 0.162 Uiso 0.866(10) 1 calc R U P C 1
C15 C 0.3696(3) 0.3869(4) 0.7091(3) 0.107(3) Uani 0.866(10) 1 d . . P C 1
H15A H 0.356202 0.375481 0.734883 0.161 Uiso 0.866(10) 1 calc R U P C 1
H15B H 0.388177 0.331429 0.701228 0.161 Uiso 0.866(10) 1 calc R U P C 1
H15C H 0.331024 0.405739 0.684645 0.161 Uiso 0.866(10) 1 calc R U P C 1
C46 C 0.4579(3) 0.1812(4) 0.68073(18) 0.0927(19) Uani 0.833(8) 1 d . . P D 1
H46A H 0.412650 0.170743 0.680689 0.139 Uiso 0.833(8) 1 calc R U P D 1
H46B H 0.484066 0.208364 0.708639 0.139 Uiso 0.833(8) 1 calc R U P D 1
H46C H 0.477835 0.123477 0.676819 0.139 Uiso 0.833(8) 1 calc R U P D 1
O3B O 0.3827(4) 0.5187(5) 0.4958(2) 0.071(2) Uiso 0.346(4) 1 d D . P A 2
F3B F 0.2625(4) 0.4156(6) 0.4635(3) 0.119(3) Uiso 0.346(4) 1 d D . P A 2
O1B O 0.4083(4) 0.4790(6) 0.4334(3) 0.091(3) Uiso 0.346(4) 1 d D . P A 2
O2B O 0.3132(4) 0.5681(5) 0.4295(3) 0.070(2) Uiso 0.346(4) 1 d D . P A 2
F2B F 0.2859(5) 0.3838(7) 0.4026(3) 0.112(3) Uiso 0.346(4) 1 d D . P A 2
F1B F 0.3443(5) 0.3335(7) 0.4695(4) 0.062(3) Uiso 0.346(4) 1 d D . P A 2
S1B S 0.3574(3) 0.4963(3) 0.45030(19) 0.0416(14) Uiso 0.346(4) 1 d D . P A 2
C38B C 0.3058(6) 0.3980(8) 0.4459(4) 0.085(5) Uiso 0.346(4) 1 d D . P A 2
C7A C 0.3384(19) 0.690(2) 0.7670(15) 0.055(10) Uiso 0.134(10) 1 d . . P C 2
H7A H 0.326564 0.709160 0.791561 0.066 Uiso 0.134(10) 1 calc R U P C 2
C6A C 0.3774(16) 0.614(2) 0.7702(10) 0.041(7) Uiso 0.134(10) 1 d . . P C 2
H6A H 0.393601 0.582464 0.797149 0.049 Uiso 0.134(10) 1 calc R U P C 2
C8A C 0.3166(19) 0.739(2) 0.7286(13) 0.048(9) Uiso 0.134(10) 1 d . . P C 2
H8A H 0.290422 0.791415 0.728222 0.057 Uiso 0.134(10) 1 calc R U P C 2
C13A C 0.4344(12) 0.5008(17) 0.7363(8) 0.039(6) Uiso 0.134(10) 1 d . . P C 2
H13A H 0.451623 0.500976 0.711072 0.047 Uiso 0.134(10) 1 calc R U P C 2
C15A C 0.3909(12) 0.4140(19) 0.7344(9) 0.049(6) Uiso 0.134(10) 1 d . . P C 2
H15D H 0.380929 0.408351 0.761771 0.073 Uiso 0.134(10) 1 calc R U P C 2
H15E H 0.415126 0.360361 0.730271 0.073 Uiso 0.134(10) 1 calc R U P C 2
H15F H 0.349534 0.419357 0.709882 0.073 Uiso 0.134(10) 1 calc R U P C 2
C5A C 0.3924(15) 0.5850(19) 0.7347(10) 0.041(8) Uiso 0.134(10) 1 d . . P C 2
C9A C 0.3304(16) 0.718(2) 0.6892(10) 0.026(7) Uiso 0.134(10) 1 d . . P C 2
C14A C 0.4941(14) 0.501(2) 0.7809(11) 0.069(8) Uiso 0.134(10) 1 d . . P C 2
H14D H 0.517375 0.559247 0.784243 0.104 Uiso 0.134(10) 1 calc R U P C 2
H14E H 0.524771 0.452019 0.780623 0.104 Uiso 0.134(10) 1 calc R U P C 2
H14F H 0.477215 0.492428 0.805359 0.104 Uiso 0.134(10) 1 calc R U P C 2
C4A C 0.3639(18) 0.641(2) 0.6953(12) 0.025(7) Uiso 0.134(10) 1 d . . P C 2
C11A C 0.326(4) 0.872(5) 0.6617(19) 0.082(18) Uiso 0.134(10) 1 d . . P C 2
H11D H 0.297161 0.900177 0.676171 0.124 Uiso 0.134(10) 1 calc R U P C 2
H11E H 0.315234 0.895658 0.631938 0.124 Uiso 0.134(10) 1 calc R U P C 2
H11F H 0.372247 0.885658 0.678205 0.124 Uiso 0.134(10) 1 calc R U P C 2
C12A C 0.2537(19) 0.767(3) 0.6342(13) 0.035(7) Uiso 0.134(10) 1 d . . P C 2
H12D H 0.249429 0.703725 0.624135 0.053 Uiso 0.134(10) 1 calc R U P C 2
H12E H 0.242656 0.807338 0.608905 0.053 Uiso 0.134(10) 1 calc R U P C 2
H12F H 0.223472 0.777715 0.650829 0.053 Uiso 0.134(10) 1 calc R U P C 2
C10A C 0.3170(18) 0.782(3) 0.6602(10) 0.023(6) Uiso 0.134(10) 1 d . . P C 2
H10A H 0.342666 0.763037 0.640851 0.027 Uiso 0.134(10) 1 calc R U P C 2
Cl1A Cl 0.3228(6) 0.7628(9) 0.5086(6) 0.081(5) Uiso 0.088(6) 1 d . . P B 2
C43A C 0.4916(11) 0.268(2) 0.6599(8) 0.081(8) Uiso 0.167(8) 1 d D . P D 2
H43A H 0.506964 0.249233 0.689612 0.097 Uiso 0.167(8) 1 calc R U P D 2
C40A C 0.4438(15) 0.332(2) 0.5734(8) 0.054(10) Uiso 0.167(8) 1 d D . P D 2
H40A H 0.427637 0.354451 0.544363 0.065 Uiso 0.167(8) 1 calc R U P D 2
C41A C 0.5114(15) 0.336(5) 0.5973(12) 0.08(2) Uiso 0.167(8) 1 d D . P D 2
H41A H 0.541298 0.360541 0.583977 0.100 Uiso 0.167(8) 1 calc R U P D 2
C42A C 0.5355(10) 0.305(2) 0.6404(10) 0.076(11) Uiso 0.167(8) 1 d D . P D 2
H42A H 0.581414 0.308239 0.656382 0.092 Uiso 0.167(8) 1 calc R U P D 2
C46A C 0.3789(15) 0.206(3) 0.6538(12) 0.139(15) Uiso 0.167(8) 1 d D . P D 2
H46D H 0.333293 0.226432 0.639640 0.208 Uiso 0.167(8) 1 calc R U P D 2
H46E H 0.391578 0.217157 0.685370 0.208 Uiso 0.167(8) 1 calc R U P D 2
H46F H 0.382276 0.141458 0.648467 0.208 Uiso 0.167(8) 1 calc R U P D 2
C44A C 0.4251(11) 0.2589(19) 0.6351(8) 0.062(7) Uiso 0.167(8) 1 d D . P D 2
C45A C 0.4004(11) 0.294(3) 0.5929(9) 0.084(12) Uiso 0.167(8) 1 d D . P D 2
H45A H 0.354261 0.292438 0.577431 0.101 Uiso 0.167(8) 1 calc R U P D 2

loop_
_atom_site_aniso_label
_atom_site_aniso_U_11
_atom_site_aniso_U_22
_atom_site_aniso_U_33
_atom_site_aniso_U_23
_atom_site_aniso_U_13
_atom_site_aniso_U_12
S1 0.0429(9) 0.0352(10) 0.0316(7) -0.0064(7) 0.0039(4) 0.0044(7)
P2 0.0343(3) 0.0450(4) 0.0312(3) -0.0013(3) 0.0087(2) -0.0025(3)
P1 0.0524(4) 0.0354(3) 0.0343(3) -0.0072(3) 0.0132(3) -0.0032(3)
Cl1 0.0817(8) 0.0780(8) 0.1044(14) 0.0035(7) -0.0094(7) -0.0251(6)
N3 0.0395(11) 0.0280(9) 0.0315(10) -0.0045(8) 0.0119(8) -0.0023(8)
N1 0.0363(10) 0.0292(10) 0.0360(10) -0.0034(8) 0.0107(8) -0.0022(8)
N4 0.0457(12) 0.0303(10) 0.0360(11) -0.0030(8) 0.0129(9) -0.0040(9)
N2 0.0326(10) 0.0387(11) 0.0352(10) -0.0011(9) 0.0096(8) -0.0009(8)
F3 0.162(6) 0.056(3) 0.111(4) 0.037(2) -0.034(3) -0.004(2)
C17 0.0369(12) 0.0321(12) 0.0359(12) -0.0032(10) 0.0107(10) -0.0011(10)
C1 0.0338(12) 0.0327(12) 0.0352(12) 0.0025(10) 0.0106(10) 0.0014(9)
C16 0.0430(13) 0.0278(11) 0.0382(13) -0.0045(10) 0.0155(10) 0.0008(10)
F2 0.0277(14) 0.0594(19) 0.140(4) 0.008(2) -0.0048(18) -0.0100(13)
C18 0.0454(14) 0.0378(13) 0.0333(12) -0.0068(10) 0.0136(11) -0.0042(11)
C20 0.0515(15) 0.0296(12) 0.0414(14) -0.0028(10) 0.0170(12) -0.0072(11)
C32 0.0357(13) 0.0499(15) 0.0370(13) 0.0078(11) 0.0100(10) 0.0042(11)
C19 0.0521(15) 0.0408(14) 0.0322(12) -0.0009(10) 0.0138(11) -0.0040(12)
C21 0.0561(16) 0.0354(13) 0.0484(15) 0.0004(11) 0.0235(13) -0.0023(12)
C3 0.0334(13) 0.0426(14) 0.0482(15) -0.0065(12) 0.0096(11) -0.0064(11)
C2 0.0421(14) 0.0359(13) 0.0439(14) -0.0082(11) 0.0070(11) -0.0065(11)
C25 0.0508(15) 0.0378(14) 0.0463(15) -0.0031(11) 0.0138(12) -0.0081(12)
C4 0.028(2) 0.055(3) 0.038(2) -0.008(2) 0.0118(14) -0.004(2)
O1 0.075(2) 0.053(2) 0.049(2) 0.0142(16) -0.0045(19) -0.0081(17)
C29 0.0537(17) 0.0409(15) 0.0626(18) 0.0052(13) 0.0214(14) 0.0034(13)
C24 0.0590(18) 0.0435(16) 0.0579(18) -0.0070(13) 0.0172(14) -0.0130(14)
C22 0.068(2) 0.0347(14) 0.0638(19) -0.0033(13) 0.0285(16) 0.0009(13)
C9 0.037(2) 0.058(4) 0.042(3) -0.015(2) 0.010(2) -0.009(2)
C37 0.0479(16) 0.0524(17) 0.0588(18) 0.0153(14) 0.0184(14) 0.0056(13)
C23 0.073(2) 0.0354(14) 0.068(2) -0.0127(14) 0.0294(17) -0.0132(14)
C33 0.0402(15) 0.076(2) 0.0460(16) 0.0027(15) 0.0054(12) -0.0045(14)
C26 0.0485(16) 0.0444(16) 0.0650(19) 0.0015(14) 0.0086(14) -0.0084(13)
C5 0.0336(19) 0.081(4) 0.043(2) 0.003(2) 0.0161(15) -0.009(2)
C10 0.065(3) 0.040(4) 0.098(5) -0.024(3) 0.040(3) 0.000(3)
C36 0.0545(19) 0.061(2) 0.087(3) 0.0230(19) 0.0231(18) 0.0189(16)
C34 0.0351(15) 0.091(3) 0.065(2) 0.0181(19) 0.0079(14) 0.0001(16)
C43 0.072(4) 0.058(3) 0.057(2) 0.000(2) 0.024(3) 0.016(2)
C12 0.057(4) 0.067(4) 0.098(4) -0.016(3) 0.018(3) 0.003(3)
C40 0.111(5) 0.043(3) 0.062(3) -0.003(2) 0.041(3) 0.005(3)
F1 0.132(3) 0.066(2) 0.094(3) -0.0318(19) 0.060(2) -0.007(2)
C41 0.085(5) 0.044(3) 0.079(4) -0.012(3) 0.034(3) 0.003(2)
C35 0.0424(17) 0.094(3) 0.094(3) 0.039(2) 0.0146(18) 0.0184(18)
C42 0.066(3) 0.055(3) 0.068(3) -0.007(2) 0.014(3) 0.013(3)
C7 0.053(3) 0.123(7) 0.043(2) -0.027(3) 0.022(2) -0.029(4)
C27 0.076(2) 0.069(2) 0.101(3) 0.010(2) 0.036(2) 0.019(2)
C38 0.035(2) 0.047(3) 0.038(2) 0.0034(18) -0.004(2) -0.0017(18)
C6 0.044(2) 0.116(5) 0.043(2) 0.002(3) 0.0154(16) -0.018(3)
C13 0.052(2) 0.076(3) 0.069(3) 0.028(3) 0.031(2) 0.009(2)
C8 0.051(3) 0.090(5) 0.060(4) -0.034(4) 0.025(3) -0.020(3)
C45 0.087(4) 0.077(3) 0.056(3) 0.001(3) 0.023(2) 0.019(3)
O3 0.043(2) 0.056(2) 0.166(5) -0.014(3) -0.042(3) 0.0002(17)
C39 0.075(4) 0.060(3) 0.112(5) 0.000 -0.026(3) 0.000
C28 0.076(3) 0.089(3) 0.069(2) 0.011(2) 0.0005(19) 0.004(2)
C44 0.067(3) 0.079(3) 0.066(3) 0.005(3) 0.026(3) 0.009(2)
C11 0.083(4) 0.054(3) 0.127(9) -0.030(5) 0.035(5) -0.008(3)
O2 0.199(6) 0.080(3) 0.112(4) -0.024(3) 0.108(4) 0.013(3)
C31 0.068(3) 0.158(5) 0.078(3) 0.047(3) 0.000(2) -0.022(3)
C30 0.067(2) 0.094(3) 0.138(4) -0.032(3) 0.055(3) -0.005(2)
C14 0.085(3) 0.162(7) 0.086(4) 0.080(5) 0.042(3) 0.046(4)
C15 0.100(4) 0.074(3) 0.180(8) 0.000(4) 0.091(5) 0.000(3)
C46 0.125(5) 0.086(4) 0.078(3) 0.019(3) 0.046(3) 0.020(3)

loop_
_atom_type_symbol
_atom_type_description
_atom_type_scat_dispersion_real
_atom_type_scat_dispersion_imag
_atom_type_scat_source
C C 0.0181 0.0091 'International Tables Vol C Tables 4.2.6.8 and 6.1.1.4'
H H 0.0000 0.0000 'International Tables Vol C Tables 4.2.6.8 and 6.1.1.4'
N N 0.0311 0.0180 'International Tables Vol C Tables 4.2.6.8 and 6.1.1.4'
O O 0.0492 0.0322 'International Tables Vol C Tables 4.2.6.8 and 6.1.1.4'
F F 0.0727 0.0534 'International Tables Vol C Tables 4.2.6.8 and 6.1.1.4'
P P 0.2955 0.4335 'International Tables Vol C Tables 4.2.6.8 and 6.1.1.4'
S S 0.3331 0.5567 'International Tables Vol C Tables 4.2.6.8 and 6.1.1.4'
Cl Cl 0.3639 0.7018 'International Tables Vol C Tables 4.2.6.8 and 6.1.1.4'

loop_
_geom_angle_atom_site_label_1
_geom_angle_atom_site_label_2
_geom_angle_atom_site_label_3
_geom_angle
_geom_angle_site_symmetry_1
_geom_angle_site_symmetry_3
O3 S1 O1 123.1(4) . .
O3 S1 O2 114.2(4) . .
O1 S1 O2 110.6(4) . .
O3 S1 C38 102.8(3) . .
O1 S1 C38 102.3(2) . .
O2 S1 C38 99.7(3) . .
C1 P2 C32 105.68(12) . .
C1 P2 P1 99.33(8) . .
C32 P2 P1 105.88(9) . .
C17 P1 P2 105.42(9) . .
C17 N3 C18 109.9(2) . .
C17 N3 C16 129.0(2) . .
C18 N3 C16 120.7(2) . .
C1 N1 C2 110.2(2) . .
C1 N1 C16 124.3(2) . .
C2 N1 C16 125.6(2) . .
C17 N4 C19 111.0(2) . .
C17 N4 C20 124.1(2) . .
C19 N4 C20 124.9(2) . .
C1 N2 C3 109.9(2) . .
C1 N2 C4 125.0(3) . .
C3 N2 C4 125.1(3) . .
C1 N2 C4A 125.3(12) . .
C3 N2 C4A 123.4(12) . .
N4 C17 N3 104.5(2) . .
N4 C17 P1 118.04(18) . .
N3 C17 P1 137.09(19) . .
N1 C1 N2 105.8(2) . .
N1 C1 P2 130.44(18) . .
N2 C1 P2 123.12(18) . .
N3 C16 N1 112.56(19) . .
N3 C16 H16A 109.1 . .
N1 C16 H16A 109.1 . .
N3 C16 H16B 109.1 . .
N1 C16 H16B 109.1 . .
H16A C16 H16B 107.8 . .
C19 C18 N3 107.5(2) . .
C19 C18 H18 126.2 . .
N3 C18 H18 126.2 . .
C21 C20 C25 123.6(2) . .
C21 C20 N4 118.3(2) . .
C25 C20 N4 118.2(2) . .
C37 C32 C33 110.2(2) . .
C37 C32 P2 113.64(19) . .
C33 C32 P2 105.8(2) . .
C37 C32 H32 109.0 . .
C33 C32 H32 109.0 . .
P2 C32 H32 109.0 . .
C18 C19 N4 107.0(2) . .
C18 C19 H19 126.5 . .
N4 C19 H19 126.5 . .
C20 C21 C22 116.8(3) . .
C20 C21 C29 122.0(2) . .
C22 C21 C29 121.2(3) . .
C2 C3 N2 107.4(2) . .
C2 C3 H3 126.3 . .
N2 C3 H3 126.3 . .
C3 C2 N1 106.7(2) . .
C3 C2 H2 126.6 . .
N1 C2 H2 126.6 . .
C24 C25 C20 116.4(3) . .
C24 C25 C26 120.3(3) . .
C20 C25 C26 123.2(2) . .
C5 C4 C9 123.5(5) . .
C5 C4 N2 118.7(5) . .
C9 C4 N2 117.7(5) . .
C31 C29 C21 110.8(3) . .
C31 C29 C30 111.1(4) . .
C21 C29 C30 111.9(3) . .
C31 C29 H29 107.6 . .
C21 C29 H29 107.6 . .
C30 C29 H29 107.6 . .
C23 C24 C25 121.3(3) . .
C23 C24 H24 119.3 . .
C25 C24 H24 119.3 . .
C23 C22 C21 121.0(3) . .
C23 C22 H22 119.5 . .
C21 C22 H22 119.5 . .
C8 C9 C4 117.1(6) . .
C8 C9 C10 122.3(6) . .
C4 C9 C10 120.6(5) . .
C32 C37 C36 109.9(2) . .
C32 C37 H37A 109.7 . .
C36 C37 H37A 109.7 . .
C32 C37 H37B 109.7 . .
C36 C37 H37B 109.7 . .
H37A C37 H37B 108.2 . .
C22 C23 C24 120.8(3) . .
C22 C23 H23 119.6 . .
C24 C23 H23 119.6 . .
C34 C33 C32 109.6(3) . .
C34 C33 H33A 109.8 . .
C32 C33 H33A 109.8 . .
C34 C33 H33B 109.8 . .
C32 C33 H33B 109.8 . .
H33A C33 H33B 108.2 . .
C25 C26 C27 112.2(3) . .
C25 C26 C28 110.7(3) . .
C27 C26 C28 110.9(3) . .
C25 C26 H26 107.6 . .
C27 C26 H26 107.6 . .
C28 C26 H26 107.6 . .
C4 C5 C6 116.7(5) . .
C4 C5 C13 122.4(4) . .
C6 C5 C13 120.9(5) . .
C9 C10 C12 111.6(6) . .
C9 C10 C11 109.9(7) . .
C12 C10 C11 109.8(6) . .
C9 C10 H10 108.5 . .
C12 C10 H10 108.5 . .
C11 C10 H10 108.5 . .
C35 C36 C37 111.1(3) . .
C35 C36 H36A 109.4 . .
C37 C36 H36A 109.4 . .
C35 C36 H36B 109.4 . .
C37 C36 H36B 109.4 . .
H36A C36 H36B 108.0 . .
C35 C34 C33 111.2(3) . .
C35 C34 H34A 109.4 . .
C33 C34 H34A 109.4 . .
C35 C34 H34B 109.4 . .
C33 C34 H34B 109.4 . .
H34A C34 H34B 108.0 . .
C42 C43 C44 117.6(4) . .
C42 C43 C46 121.3(5) . .
C44 C43 C46 121.0(6) . .
C10 C12 H12A 109.5 . .
C10 C12 H12B 109.5 . .
H12A C12 H12B 109.5 . .
C10 C12 H12C 109.5 . .
H12A C12 H12C 109.5 . .
H12B C12 H12C 109.5 . .
C41 C40 C45 119.3(6) . .
C41 C40 H40 120.3 . .
C45 C40 H40 120.3 . .
C40 C41 C42 119.7(6) . .
C40 C41 H41 120.1 . .
C42 C41 H41 120.1 . .
C34 C35 C36 111.8(3) . .
C34 C35 H35A 109.3 . .
C36 C35 H35A 109.3 . .
C34 C35 H35B 109.3 . .
C36 C35 H35B 109.3 . .
H35A C35 H35B 107.9 . .
C43 C42 C41 122.6(5) . .
C43 C42 H42 118.7 . .
C41 C42 H42 118.7 . .
C6 C7 C8 121.4(4) . .
C6 C7 H7 119.3 . .
C8 C7 H7 119.3 . .
C26 C27 H27A 109.5 . .
C26 C27 H27B 109.5 . .
H27A C27 H27B 109.5 . .
C26 C27 H27C 109.5 . .
H27A C27 H27C 109.5 . .
H27B C27 H27C 109.5 . .
F3 C38 F1 102.1(6) . .
F3 C38 F2 106.4(6) . .
F1 C38 F2 105.3(4) . .
F3 C38 S1 116.8(5) . .
F1 C38 S1 109.9(4) . .
F2 C38 S1 115.1(3) . .
C7 C6 C5 121.0(5) . .
C7 C6 H6 119.5 . .
C5 C6 H6 119.5 . .
C5 C13 C15 110.1(3) . .
C5 C13 C14 112.0(5) . .
C15 C13 C14 111.9(5) . .
C5 C13 H13 107.6 . .
C15 C13 H13 107.6 . .
C14 C13 H13 107.6 . .
C7 C8 C9 120.2(6) . .
C7 C8 H8 119.9 . .
C9 C8 H8 119.9 . .
C40 C45 C44 120.6(5) . .
C40 C45 H45 119.7 . .
C44 C45 H45 119.7 . .
Cl1A C39 Cl1A 118.2(9) 2_556 .
Cl1 C39 Cl1 113.3(3) . 2_556
Cl1 C39 H39A 108.9 . .
Cl1 C39 H39A 108.9 2_556 .
Cl1 C39 H39B 108.9 . .
Cl1 C39 H39B 108.9 2_556 .
H39A C39 H39B 107.7 . .
C26 C28 H28A 109.5 . .
C26 C28 H28B 109.5 . .
H28A C28 H28B 109.5 . .
C26 C28 H28C 109.5 . .
H28A C28 H28C 109.5 . .
H28B C28 H28C 109.5 . .
C43 C44 C45 120.1(5) . .
C43 C44 H44 120.0 . .
C45 C44 H44 120.0 . .
C10 C11 H11A 109.5 . .
C10 C11 H11B 109.5 . .
H11A C11 H11B 109.5 . .
C10 C11 H11C 109.5 . .
H11A C11 H11C 109.5 . .
H11B C11 H11C 109.5 . .
C29 C31 H31A 109.5 . .
C29 C31 H31B 109.5 . .
H31A C31 H31B 109.5 . .
C29 C31 H31C 109.5 . .
H31A C31 H31C 109.5 . .
H31B C31 H31C 109.5 . .
C29 C30 H30A 109.5 . .
C29 C30 H30B 109.5 . .
H30A C30 H30B 109.5 . .
C29 C30 H30C 109.5 . .
H30A C30 H30C 109.5 . .
H30B C30 H30C 109.5 . .
C13 C14 H14A 109.5 . .
C13 C14 H14B 109.5 . .
H14A C14 H14B 109.5 . .
C13 C14 H14C 109.5 . .
H14A C14 H14C 109.5 . .
H14B C14 H14C 109.5 . .
C13 C15 H15A 109.5 . .
C13 C15 H15B 109.5 . .
H15A C15 H15B 109.5 . .
C13 C15 H15C 109.5 . .
H15A C15 H15C 109.5 . .
H15B C15 H15C 109.5 . .
C43 C46 H46A 109.5 . .
C43 C46 H46B 109.5 . .
H46A C46 H46B 109.5 . .
C43 C46 H46C 109.5 . .
H46A C46 H46C 109.5 . .
H46B C46 H46C 109.5 . .
O1B S1B O3B 111.3(7) . .
O1B S1B O2B 115.6(6) . .
O3B S1B O2B 106.4(6) . .
O1B S1B C38B 110.9(6) . .
O3B S1B C38B 106.5(6) . .
O2B S1B C38B 105.5(6) . .
F3B C38B F1B 107.3(10) . .
F3B C38B F2B 118.2(12) . .
F1B C38B F2B 114.6(11) . .
F3B C38B S1B 108.5(9) . .
F1B C38B S1B 106.5(9) . .
F2B C38B S1B 100.8(8) . .
C8A C7A C6A 121(4) . .
C8A C7A H7A 119.6 . .
C6A C7A H7A 119.6 . .
C5A C6A C7A 120(3) . .
C5A C6A H6A 120.1 . .
C7A C6A H6A 120.1 . .
C7A C8A C9A 125(3) . .
C7A C8A H8A 117.5 . .
C9A C8A H8A 117.5 . .
C5A C13A C15A 109(2) . .
C5A C13A C14A 109(2) . .
C15A C13A C14A 109(2) . .
C5A C13A H13A 109.9 . .
C15A C13A H13A 109.9 . .
C14A C13A H13A 109.9 . .
C13A C15A H15D 109.5 . .
C13A C15A H15E 109.5 . .
H15D C15A H15E 109.5 . .
C13A C15A H15F 109.5 . .
H15D C15A H15F 109.5 . .
H15E C15A H15F 109.5 . .
C6A C5A C4A 114(3) . .
C6A C5A C13A 122(3) . .
C4A C5A C13A 124(3) . .
C10A C9A C4A 136(3) . .
C10A C9A C8A 114(3) . .
C4A C9A C8A 109(3) . .
C13A C14A H14D 109.5 . .
C13A C14A H14E 109.5 . .
H14D C14A H14E 109.5 . .
C13A C14A H14F 109.5 . .
H14D C14A H14F 109.5 . .
H14E C14A H14F 109.5 . .
C9A C4A C5A 131(3) . .
C9A C4A N2 117(3) . .
C5A C4A N2 112(3) . .
C10A C11A H11D 109.5 . .
C10A C11A H11E 109.5 . .
H11D C11A H11E 109.5 . .
C10A C11A H11F 109.5 . .
H11D C11A H11F 109.5 . .
H11E C11A H11F 109.5 . .
C10A C12A H12D 109.5 . .
C10A C12A H12E 109.5 . .
H12D C12A H12E 109.5 . .
C10A C12A H12F 109.5 . .
H12D C12A H12F 109.5 . .
H12E C12A H12F 109.5 . .
C9A C10A C11A 135(4) . .
C9A C10A C12A 105(3) . .
C11A C10A C12A 107(4) . .
C9A C10A H10A 101.7 . .
C11A C10A H10A 101.7 . .
C12A C10A H10A 101.7 . .
C44A C43A C42A 119.2(12) . .
C44A C43A H43A 120.4 . .
C42A C43A H43A 120.4 . .
C45A C40A C41A 119.2(12) . .
C45A C40A H40A 120.4 . .
C41A C40A H40A 120.4 . .
C42A C41A C40A 120.9(12) . .
C42A C41A H41A 119.6 . .
C40A C41A H41A 119.6 . .
C43A C42A C41A 119.6(12) . .
C43A C42A H42A 120.2 . .
C41A C42A H42A 120.2 . .
C44A C46A H46D 109.5 . .
C44A C46A H46E 109.5 . .
H46D C46A H46E 109.5 . .
C44A C46A H46F 109.5 . .
H46D C46A H46F 109.5 . .
H46E C46A H46F 109.5 . .
C43A C44A C45A 121.1(11) . .
C43A C44A C46A 119.5(13) . .
C45A C44A C46A 119.4(13) . .
C40A C45A C44A 119.7(12) . .
C40A C45A H45A 120.1 . .
C44A C45A H45A 120.1 . .

loop_
_geom_bond_atom_site_label_1
_geom_bond_atom_site_label_2
_geom_bond_distance
_geom_bond_site_symmetry_2
S1 O3 1.382(4) .
S1 O1 1.387(4) .
S1 O2 1.438(5) .
S1 C38 1.834(5) .
P2 C1 1.831(2) .
P2 C32 1.866(3) .
P2 P1 2.1527(10) .
P1 C17 1.791(2) .
Cl1 C39 1.742(3) .
N3 C17 1.377(3) .
N3 C18 1.387(3) .
N3 C16 1.456(3) .
N1 C1 1.346(3) .
N1 C2 1.386(3) .
N1 C16 1.458(3) .
N4 C17 1.359(3) .
N4 C19 1.383(3) .
N4 C20 1.453(3) .
N2 C1 1.353(3) .
N2 C3 1.379(3) .
N2 C4 1.428(5) .
N2 C4A 1.64(4) .
F3 C38 1.272(7) .
C16 H16A 0.9900 .
C16 H16B 0.9900 .
F2 C38 1.347(5) .
C18 C19 1.340(4) .
C18 H18 0.9500 .
C20 C21 1.392(4) .
C20 C25 1.406(4) .
C32 C37 1.523(4) .
C32 C33 1.530(4) .
C32 H32 1.0000 .
C19 H19 0.9500 .
C21 C22 1.401(4) .
C21 C29 1.513(4) .
C3 C2 1.343(4) .
C3 H3 0.9500 .
C2 H2 0.9500 .
C25 C24 1.396(4) .
C25 C26 1.508(4) .
C4 C5 1.387(7) .
C4 C9 1.399(8) .
C29 C31 1.507(5) .
C29 C30 1.516(5) .
C29 H29 1.0000 .
C24 C23 1.375(5) .
C24 H24 0.9500 .
C22 C23 1.375(4) .
C22 H22 0.9500 .
C9 C8 1.395(7) .
C9 C10 1.533(10) .
C37 C36 1.539(4) .
C37 H37A 0.9900 .
C37 H37B 0.9900 .
C23 H23 0.9500 .
C33 C34 1.528(4) .
C33 H33A 0.9900 .
C33 H33B 0.9900 .
C26 C27 1.518(5) .
C26 C28 1.531(5) .
C26 H26 1.0000 .
C5 C6 1.396(6) .
C5 C13 1.516(7) .
C10 C12 1.571(11) .
C10 C11 1.582(9) .
C10 H10 1.0000 .
C36 C35 1.527(6) .
C36 H36A 0.9900 .
C36 H36B 0.9900 .
C34 C35 1.502(6) .
C34 H34A 0.9900 .
C34 H34B 0.9900 .
C43 C42 1.372(9) .
C43 C44 1.385(7) .
C43 C46 1.498(6) .
C12 H12A 0.9800 .
C12 H12B 0.9800 .
C12 H12C 0.9800 .
C40 C41 1.350(8) .
C40 C45 1.390(9) .
C40 H40 0.9500 .
F1 C38 1.346(7) .
C41 C42 1.391(10) .
C41 H41 0.9500 .
C35 H35A 0.9900 .
C35 H35B 0.9900 .
C42 H42 0.9500 .
C7 C6 1.367(9) .
C7 C8 1.373(10) .
C7 H7 0.9500 .
C27 H27A 0.9800 .
C27 H27B 0.9800 .
C27 H27C 0.9800 .
C6 H6 0.9500 .
C13 C15 1.531(7) .
C13 C14 1.535(6) .
C13 H13 1.0000 .
C8 H8 0.9500 .
C45 C44 1.397(8) .
C45 H45 0.9500 .
C39 Cl1A 1.737(14) 2_556
C39 Cl1A 1.737(14) .
C39 H39A 0.9900 .
C39 H39B 0.9900 .
C28 H28A 0.9800 .
C28 H28B 0.9800 .
C28 H28C 0.9800 .
C44 H44 0.9500 .
C11 H11A 0.9800 .
C11 H11B 0.9800 .
C11 H11C 0.9800 .
C31 H31A 0.9800 .
C31 H31B 0.9800 .
C31 H31C 0.9800 .
C30 H30A 0.9800 .
C30 H30B 0.9800 .
C30 H30C 0.9800 .
C14 H14A 0.9800 .
C14 H14B 0.9800 .
C14 H14C 0.9800 .
C15 H15A 0.9800 .
C15 H15B 0.9800 .
C15 H15C 0.9800 .
C46 H46A 0.9800 .
C46 H46B 0.9800 .
C46 H46C 0.9800 .
O3B S1B 1.433(7) .
F3B C38B 1.265(9) .
O1B S1B 1.391(7) .
O2B S1B 1.434(7) .
F2B C38B 1.340(9) .
F1B C38B 1.326(9) .
S1B C38B 1.801(13) .
C7A C8A 1.38(5) .
C7A C6A 1.38(4) .
C7A H7A 0.9500 .
C6A C5A 1.36(4) .
C6A H6A 0.9500 .
C8A C9A 1.44(6) .
C8A H8A 0.9500 .
C13A C5A 1.52(3) .
C13A C15A 1.57(3) .
C13A C14A 1.59(4) .
C13A H13A 1.0000 .
C15A H15D 0.9800 .
C15A H15E 0.9800 .
C15A H15F 0.9800 .
C5A C4A 1.48(5) .
C9A C10A 1.31(4) .
C9A C4A 1.32(4) .
C14A H14D 0.9800 .
C14A H14E 0.9800 .
C14A H14F 0.9800 .
C11A C10A 1.34(8) .
C11A H11D 0.9800 .
C11A H11E 0.9800 .
C11A H11F 0.9800 .
C12A C10A 1.36(6) .
C12A H12D 0.9800 .
C12A H12E 0.9800 .
C12A H12F 0.9800 .
C10A H10A 1.0000 .
C43A C44A 1.394(9) .
C43A C42A 1.400(9) .
C43A H43A 0.9500 .
C40A C45A 1.396(9) .
C40A C41A 1.403(10) .
C40A H40A 0.9500 .
C41A C42A 1.401(10) .
C41A H41A 0.9500 .
C42A H42A 0.9500 .
C46A C44A 1.527(9) .
C46A H46D 0.9800 .
C46A H46E 0.9800 .
C46A H46F 0.9800 .
C44A C45A 1.396(9) .
C45A H45A 0.9500 .
